data_1563333
loop_
_publ_author_name
'Qin, Junsheng'
'Du, Dongying'
'Chen, Lei'
'Sun, Xiuyun'
'Lan, Yaqian'
'Su, Zhongmin'

_publ_section_title
;
 Syntheses, structures and luminescent properties of a series of 3D
 lanthanide coordination polymers with tripodal semirigid ligand
;
_journal_issue 2
_journal_name_full 'Journal of Solid State Chemistry'
_journal_page_first 373
_journal_page_last 378
_journal_paper_doi 10.1016/j.jssc.2010.11.012
_journal_volume 184
_journal_year 2011
_chemical_formula_moiety 'C15 H13 Gd O10'
_chemical_formula_sum 'C15 H13 Gd O10'
_chemical_formula_weight 510.35
_space_group_IT_number 2
_space_group_name_Hall '-P 1'
_space_group_name_H-M_alt 'P -1'
_symmetry_cell_setting triclinic
_symmetry_space_group_name_Hall '-P 1'
_symmetry_space_group_name_H-M 'P -1'
_atom_sites_solution_hydrogens geom
_atom_sites_solution_primary direct
_atom_sites_solution_secondary difmap
_audit_creation_method SHELXL-97
_cell_angle_alpha 94.2240(10)
_cell_angle_beta 98.5100(10)
_cell_angle_gamma 110.9520(10)
_cell_formula_units_Z 2
_cell_length_a 9.3310(9)
_cell_length_b 9.8410(9)
_cell_length_c 11.4230(11)
_cell_measurement_temperature 293(2)
_cell_volume 959.65(16)
_computing_cell_refinement 'SMART (Bruker, 1997)'
_computing_data_collection 'SMART (Bruker, 1997)'
_computing_data_reduction SAINT
_computing_molecular_graphics 'SHELXTL-PLUS (Sheldrick, 1990)'
_computing_publication_material SHELXL-97
_computing_structure_refinement 'SHELXL-97 (Sheldrick, 1997)'
_computing_structure_solution 'SHELXS-97(Sheldrick, 1997)'
_diffrn_ambient_temperature 293(2)
_diffrn_measured_fraction_theta_full 0.984
_diffrn_measured_fraction_theta_max 0.984
_diffrn_measurement_device_type 'Bruker APEX CCD area-detector'
_diffrn_measurement_method '\w scans'
_diffrn_radiation_monochromator graphite
_diffrn_radiation_source 'fine-focus sealed tube'
_diffrn_radiation_type MoK\a
_diffrn_radiation_wavelength 0.71069
_diffrn_reflns_av_R_equivalents 0.0173
_diffrn_reflns_av_sigmaI/netI 0.0360
_diffrn_reflns_limit_h_max 11
_diffrn_reflns_limit_h_min -8
_diffrn_reflns_limit_k_max 8
_diffrn_reflns_limit_k_min -11
_diffrn_reflns_limit_l_max 13
_diffrn_reflns_limit_l_min -13
_diffrn_reflns_number 4811
_diffrn_reflns_theta_full 25.00
_diffrn_reflns_theta_max 25.00
_diffrn_reflns_theta_min 1.82
_exptl_absorpt_coefficient_mu 3.502
_exptl_absorpt_correction_T_max 0.6216
_exptl_absorpt_correction_T_min 0.5874
_exptl_absorpt_correction_type multi-scan
_exptl_absorpt_process_details 'SADABS(Sheldrick, 1996)'
_exptl_crystal_colour colourless
_exptl_crystal_density_diffrn 1.766
_exptl_crystal_density_method 'not measured'
_exptl_crystal_description block
_exptl_crystal_F_000 494
_exptl_crystal_size_max 0.17
_exptl_crystal_size_mid 0.16
_exptl_crystal_size_min 0.15
_platon_squeeze_details ' ?'
_refine_diff_density_max 1.852
_refine_diff_density_min -1.028
_refine_diff_density_rms 0.200
_refine_ls_extinction_method none
_refine_ls_goodness_of_fit_ref 0.994
_refine_ls_hydrogen_treatment constr
_refine_ls_matrix_type full
_refine_ls_number_parameters 235
_refine_ls_number_reflns 3324
_refine_ls_number_restraints 0
_refine_ls_restrained_S_all 0.994
_refine_ls_R_factor_all 0.0407
_refine_ls_R_factor_gt 0.0366
_refine_ls_shift/su_max 0.000
_refine_ls_shift/su_mean 0.000
_refine_ls_structure_factor_coef Fsqd
_refine_ls_weighting_details 'calc w=1/[\s^2^(Fo^2^)+(0.0923P)^2^+2.1637P] where P=(Fo^2^+2Fc^2^)/3'
_refine_ls_weighting_scheme calc
_refine_ls_wR_factor_gt 0.1132
_refine_ls_wR_factor_ref 0.1184
_reflns_number_gt 3033
_reflns_number_total 3324
_reflns_threshold_expression >2sigma(I)
_cod_data_source_file JSSC-2011-184-373.cif
_cod_data_source_block Gd
_cod_depositor_comments
;
The following automatic conversions were performed:

data item '_symmetry_cell_setting' value 'Triclinic' was changed to
'triclinic' in accordance with the built-in table derived from the
CIF Core dictionary named 'cif_core.dic' version 2.4.5 last updated
on 2014-11-21.

Automatic conversion script
Id: cif_fix_values 8369 2020-08-20 11:38:08Z andrius 
;
_cod_original_sg_symbol_Hall -P1
_cod_original_sg_symbol_H-M P-1
_cod_database_code 1563333

loop_
_symmetry_equiv_pos_as_xyz
'x, y, z'
'-x, -y, -z'

loop_
_atom_site_label
_atom_site_type_symbol
_atom_site_fract_x
_atom_site_fract_y
_atom_site_fract_z
_atom_site_U_iso_or_equiv
_atom_site_adp_type
_atom_site_occupancy
_atom_site_symmetry_multiplicity
_atom_site_calc_flag
_atom_site_refinement_flags
_atom_site_disorder_assembly
_atom_site_disorder_group
C1 C 0.0764(7) -0.2475(7) 0.0333(6) 0.0217(13) Uani 1 1 d . . .
C2 C 0.1115(7) -0.0937(7) 0.0895(6) 0.0211(13) Uani 1 1 d . . .
C3 C 0.2473(7) 0.0184(7) 0.0778(6) 0.0195(13) Uani 1 1 d . . .
H3 H 0.3186 -0.0023 0.0378 0.023 Uiso 1 1 calc R . .
C4 C 0.2773(7) 0.1618(7) 0.1256(6) 0.0188(13) Uani 1 1 d . . .
C5 C 0.1758(8) 0.1914(7) 0.1901(6) 0.0239(14) Uani 1 1 d . . .
H5 H 0.1950 0.2876 0.2211 0.029 Uiso 1 1 calc R . .
C6 C 0.0460(8) 0.0785(7) 0.2087(6) 0.0239(14) Uani 1 1 d . . .
C7 C 0.0103(8) -0.0642(7) 0.1550(6) 0.0220(13) Uani 1 1 d . . .
H7 H -0.0811 -0.1393 0.1632 0.026 Uiso 1 1 calc R . .
C8 C 0.4191(7) 0.2829(7) 0.1031(6) 0.0211(13) Uani 1 1 d . . .
C9 C 0.0029(8) 0.1782(8) 0.3887(6) 0.0268(14) Uani 1 1 d . . .
C10 C 0.1298(9) 0.1623(9) 0.4608(7) 0.0352(17) Uani 1 1 d . . .
H10 H 0.1765 0.1009 0.4318 0.042 Uiso 1 1 calc R . .
C11 C 0.1839(9) 0.2366(9) 0.5727(7) 0.0347(17) Uani 1 1 d . . .
H11 H 0.2697 0.2269 0.6189 0.042 Uiso 1 1 calc R . .
C12 C 0.1157(8) 0.3274(8) 0.6215(7) 0.0288(15) Uani 1 1 d . . .
C13 C -0.0139(9) 0.3393(9) 0.5484(7) 0.0407(19) Uani 1 1 d . . .
H13 H -0.0630 0.3978 0.5783 0.049 Uiso 1 1 calc R . .
C14 C -0.0702(9) 0.2650(9) 0.4319(7) 0.0378(18) Uani 1 1 d . . .
H14 H -0.1555 0.2742 0.3846 0.045 Uiso 1 1 calc R . .
C15 C 0.1765(7) 0.4131(7) 0.7408(6) 0.0237(14) Uani 1 1 d . . .
Gd1 Gd -0.28115(3) -0.54561(3) 0.01460(3) 0.01908(15) Uani 1 1 d . . .
O1 O -0.0542(6) -0.3423(5) 0.0319(5) 0.0312(11) Uani 1 1 d . . .
O2 O 0.1820(5) -0.2708(5) -0.0113(5) 0.0282(11) Uani 1 1 d . . .
O1W O -0.1893(6) -0.5433(6) -0.1808(5) 0.0380(12) Uani 1 1 d . . .
O3 O 0.5471(5) 0.2638(5) 0.1100(5) 0.0300(11) Uani 1 1 d . . .
O2W O -0.4880(6) -0.7173(6) -0.1440(5) 0.0347(12) Uani 1 1 d . . .
O4 O 0.4063(5) 0.3999(5) 0.0740(4) 0.0273(10) Uani 1 1 d . . .
O3W O 0.6110(7) 0.0262(6) 0.1971(6) 0.0461(14) Uani 1 1 d . . .
O5 O 0.2846(6) 0.3904(5) 0.8084(4) 0.0303(11) Uani 1 1 d . . .
O6 O 0.1233(6) 0.5056(5) 0.7783(4) 0.0316(11) Uani 1 1 d . . .
O7 O -0.0573(5) 0.1050(5) 0.2743(4) 0.0277(10) Uani 1 1 d . . .

loop_
_atom_site_aniso_label
_atom_site_aniso_U_11
_atom_site_aniso_U_22
_atom_site_aniso_U_33
_atom_site_aniso_U_23
_atom_site_aniso_U_13
_atom_site_aniso_U_12
C1 0.023(3) 0.018(3) 0.025(3) 0.005(3) 0.004(3) 0.009(3)
C2 0.023(3) 0.018(3) 0.023(3) 0.002(3) 0.008(3) 0.007(3)
C3 0.020(3) 0.018(3) 0.022(3) 0.003(2) 0.008(2) 0.007(3)
C4 0.018(3) 0.020(3) 0.020(3) 0.004(2) 0.007(2) 0.008(3)
C5 0.027(3) 0.022(3) 0.025(3) 0.000(3) 0.009(3) 0.011(3)
C6 0.027(3) 0.022(3) 0.023(3) 0.001(3) 0.007(3) 0.010(3)
C7 0.020(3) 0.018(3) 0.024(3) 0.001(3) 0.006(3) 0.002(3)
C8 0.018(3) 0.021(3) 0.022(3) 0.001(3) 0.008(2) 0.003(3)
C9 0.031(4) 0.026(3) 0.026(4) 0.002(3) 0.013(3) 0.012(3)
C10 0.039(4) 0.042(4) 0.036(4) 0.002(3) 0.013(3) 0.027(4)
C11 0.034(4) 0.046(5) 0.031(4) 0.003(3) 0.001(3) 0.025(4)
C12 0.031(4) 0.026(4) 0.032(4) 0.003(3) 0.012(3) 0.012(3)
C13 0.040(4) 0.051(5) 0.036(4) -0.013(4) 0.001(3) 0.029(4)
C14 0.039(4) 0.050(5) 0.033(4) -0.004(3) 0.003(3) 0.030(4)
C15 0.021(3) 0.029(4) 0.024(3) 0.008(3) 0.011(3) 0.010(3)
Gd1 0.0171(2) 0.0146(2) 0.0241(2) 0.00002(13) 0.00554(13) 0.00413(14)
O1 0.024(3) 0.020(2) 0.040(3) 0.000(2) 0.008(2) -0.002(2)
O2 0.027(3) 0.019(2) 0.043(3) 0.000(2) 0.017(2) 0.010(2)
O1W 0.038(3) 0.043(3) 0.035(3) 0.003(2) 0.011(2) 0.015(3)
O3 0.020(2) 0.027(3) 0.045(3) 0.011(2) 0.016(2) 0.007(2)
O2W 0.025(3) 0.028(3) 0.045(3) -0.006(2) -0.001(2) 0.009(2)
O4 0.027(3) 0.020(2) 0.036(3) 0.008(2) 0.008(2) 0.007(2)
O3W 0.033(3) 0.040(3) 0.062(4) 0.009(3) 0.003(3) 0.011(3)
O5 0.026(3) 0.031(3) 0.032(3) -0.006(2) 0.003(2) 0.012(2)
O6 0.038(3) 0.028(3) 0.030(3) -0.003(2) 0.000(2) 0.019(2)
O7 0.024(2) 0.033(3) 0.024(2) -0.006(2) 0.0070(19) 0.011(2)

loop_
_atom_type_symbol
_atom_type_description
_atom_type_scat_dispersion_real
_atom_type_scat_dispersion_imag
_atom_type_scat_source
C C 0.0030 0.0020 'International Tables Vol C Tables 4.2.6.8 and 6.1.1.4'
H H 0.0000 0.0000 'International Tables Vol C Tables 4.2.6.8 and 6.1.1.4'
Gd Gd -0.1650 3.9040 'International Tables Vol C Tables 4.2.6.8 and 6.1.1.4'
O O 0.0110 0.0060 'International Tables Vol C Tables 4.2.6.8 and 6.1.1.4'

loop_
_geom_angle_atom_site_label_1
_geom_angle_atom_site_label_2
_geom_angle_atom_site_label_3
_geom_angle
_geom_angle_site_symmetry_1
_geom_angle_site_symmetry_3
O1 C1 O2 124.2(6) . .
O1 C1 C2 118.7(6) . .
O2 C1 C2 117.2(6) . .
C7 C2 C3 119.9(6) . .
C7 C2 C1 120.3(6) . .
C3 C2 C1 119.8(6) . .
C2 C3 C4 120.0(6) . .
C2 C3 H3 120.0 . .
C4 C3 H3 120.0 . .
C5 C4 C3 120.0(6) . .
C5 C4 C8 121.1(6) . .
C3 C4 C8 118.9(6) . .
C6 C5 C4 120.0(6) . .
C6 C5 H5 120.0 . .
C4 C5 H5 120.0 . .
C5 C6 O7 121.2(6) . .
C5 C6 C7 120.2(6) . .
O7 C6 C7 118.4(6) . .
C2 C7 C6 119.6(6) . .
C2 C7 H7 120.2 . .
C6 C7 H7 120.2 . .
O4 C8 O3 121.6(6) . .
O4 C8 C4 119.0(5) . .
O3 C8 C4 119.4(6) . .
C14 C9 O7 117.1(6) . .
C14 C9 C10 120.7(7) . .
O7 C9 C10 122.2(6) . .
C11 C10 C9 119.7(7) . .
C11 C10 H10 120.2 . .
C9 C10 H10 120.2 . .
C10 C11 C12 122.4(7) . .
C10 C11 H11 118.8 . .
C12 C11 H11 118.8 . .
C11 C12 C13 116.9(7) . .
C11 C12 C15 123.1(7) . .
C13 C12 C15 119.9(6) . .
C14 C13 C12 121.5(7) . .
C14 C13 H13 119.2 . .
C12 C13 H13 119.2 . .
C9 C14 C13 118.8(7) . .
C9 C14 H14 120.6 . .
C13 C14 H14 120.6 . .
O6 C15 O5 119.7(6) . .
O6 C15 C12 122.0(6) . .
O5 C15 C12 118.3(6) . .
O6 C15 Gd1 61.4(4) . 2_556
O5 C15 Gd1 58.5(3) . 2_556
C12 C15 Gd1 172.7(5) . 2_556
O1 Gd1 O2 100.18(17) . 2_545
O1 Gd1 O4 85.50(17) . 2
O2 Gd1 O4 153.95(19) 2_545 2
O1 Gd1 O3 148.52(19) . 1_445
O2 Gd1 O3 75.24(16) 2_545 1_445
O4 Gd1 O3 112.49(16) 2 1_445
O1 Gd1 O5 76.72(18) . 2_556
O2 Gd1 O5 126.88(17) 2_545 2_556
O4 Gd1 O5 79.17(17) 2 2_556
O3 Gd1 O5 81.48(17) 1_445 2_556
O1 Gd1 O2W 138.56(19) . .
O2 Gd1 O2W 83.52(17) 2_545 .
O4 Gd1 O2W 75.84(17) 2 .
O3 Gd1 O2W 72.60(18) 1_445 .
O5 Gd1 O2W 133.11(17) 2_556 .
O1 Gd1 O1W 71.92(18) . .
O2 Gd1 O1W 76.02(18) 2_545 .
O4 Gd1 O1W 81.79(17) 2 .
O3 Gd1 O1W 133.95(18) 1_445 .
O5 Gd1 O1W 144.31(17) 2_556 .
O2W Gd1 O1W 69.04(18) . .
O1 Gd1 O6 71.07(18) . 2_556
O2 Gd1 O6 76.21(17) 2_545 2_556
O4 Gd1 O6 129.17(16) 2 2_556
O3 Gd1 O6 77.66(17) 1_445 2_556
O5 Gd1 O6 52.24(16) 2_556 2_556
O2W Gd1 O6 147.41(17) . 2_556
O1W Gd1 O6 128.14(17) . 2_556
O1 Gd1 C15 70.48(18) . 2_556
O2 Gd1 C15 101.88(18) 2_545 2_556
O4 Gd1 C15 103.96(18) 2 2_556
O3 Gd1 C15 79.91(18) 1_445 2_556
O5 Gd1 C15 26.26(17) 2_556 2_556
O2W Gd1 C15 149.67(18) . 2_556
O1W Gd1 C15 141.29(18) . 2_556
O6 Gd1 C15 26.06(17) 2_556 2_556
O1 Gd1 O4 135.17(16) . 1_445
O2 Gd1 O4 120.65(14) 2_545 1_445
O4 Gd1 O4 66.32(16) 2 1_445
O3 Gd1 O4 47.01(14) 1_445 1_445
O5 Gd1 O4 64.64(15) 2_556 1_445
O2W Gd1 O4 69.10(16) . 1_445
O1W Gd1 O4 132.11(16) . 1_445
O6 Gd1 O4 99.74(15) 2_556 1_445
C15 Gd1 O4 82.90(16) 2_556 1_445
C1 O1 Gd1 170.4(5) . .
C1 O2 Gd1 135.5(4) . 2_545
C8 O3 Gd1 107.5(4) . 1_665
C8 O4 Gd1 156.4(4) . 2
C8 O4 Gd1 82.6(4) . 1_665
Gd1 O4 Gd1 113.68(16) 2 1_665
C15 O5 Gd1 95.2(4) . 2_556
C15 O6 Gd1 92.5(4) . 2_556
C9 O7 C6 117.5(5) . .

loop_
_geom_bond_atom_site_label_1
_geom_bond_atom_site_label_2
_geom_bond_distance
_geom_bond_site_symmetry_2
C1 O1 1.239(8) .
C1 O2 1.255(8) .
C1 C2 1.499(9) .
C2 C7 1.382(9) .
C2 C3 1.384(9) .
C3 C4 1.388(9) .
C3 H3 0.9300 .
C4 C5 1.377(9) .
C4 C8 1.502(9) .
C5 C6 1.377(10) .
C5 H5 0.9300 .
C6 O7 1.387(8) .
C6 C7 1.392(9) .
C7 H7 0.9300 .
C8 O4 1.262(8) .
C8 O3 1.266(8) .
C9 C14 1.376(10) .
C9 O7 1.377(8) .
C9 C10 1.403(10) .
C10 C11 1.353(11) .
C10 H10 0.9300 .
C11 C12 1.398(10) .
C11 H11 0.9300 .
C12 C13 1.410(10) .
C12 C15 1.466(10) .
C13 C14 1.398(11) .
C13 H13 0.9300 .
C14 H14 0.9300 .
C15 O6 1.260(8) .
C15 O5 1.273(8) .
C15 Gd1 2.864(7) 2_556
Gd1 O1 2.306(4) .
Gd1 O2 2.306(4) 2_545
Gd1 O4 2.347(4) 2
Gd1 O3 2.438(4) 1_445
Gd1 O5 2.454(5) 2_556
Gd1 O2W 2.459(5) .
Gd1 O1W 2.505(5) .
Gd1 O6 2.518(5) 2_556
Gd1 C15 2.864(7) 2_556
Gd1 O4 2.962(5) 1_445
O2 Gd1 2.306(4) 2_545
O3 Gd1 2.438(4) 1_665
O4 Gd1 2.347(4) 2
O4 Gd1 2.962(5) 1_665
O5 Gd1 2.454(5) 2_556
O6 Gd1 2.518(5) 2_556

loop_
_geom_torsion_atom_site_label_1
_geom_torsion_atom_site_label_2
_geom_torsion_atom_site_label_3
_geom_torsion_atom_site_label_4
_geom_torsion
_geom_torsion_site_symmetry_1
_geom_torsion_site_symmetry_2
_geom_torsion_site_symmetry_3
_geom_torsion_site_symmetry_4
O1 C1 C2 C7 10.4(9) . . . .
O2 C1 C2 C7 -170.8(6) . . . .
O1 C1 C2 C3 -171.0(6) . . . .
O2 C1 C2 C3 7.8(9) . . . .
C7 C2 C3 C4 -3.9(9) . . . .
C1 C2 C3 C4 177.5(6) . . . .
C2 C3 C4 C5 3.4(9) . . . .
C2 C3 C4 C8 -175.1(6) . . . .
C3 C4 C5 C6 1.0(10) . . . .
C8 C4 C5 C6 179.5(6) . . . .
C4 C5 C6 O7 179.3(6) . . . .
C4 C5 C6 C7 -4.9(10) . . . .
C3 C2 C7 C6 0.1(10) . . . .
C1 C2 C7 C6 178.7(6) . . . .
C5 C6 C7 C2 4.3(10) . . . .
O7 C6 C7 C2 -179.8(6) . . . .
C5 C4 C8 O4 -43.0(9) . . . .
C3 C4 C8 O4 135.4(6) . . . .
C5 C4 C8 O3 139.2(7) . . . .
C3 C4 C8 O3 -42.4(9) . . . .
C14 C9 C10 C11 -2.0(12) . . . .
O7 C9 C10 C11 -179.8(7) . . . .
C9 C10 C11 C12 1.5(12) . . . .
C10 C11 C12 C13 -0.2(12) . . . .
C10 C11 C12 C15 -177.6(7) . . . .
C11 C12 C13 C14 -0.8(12) . . . .
C15 C12 C13 C14 176.7(8) . . . .
O7 C9 C14 C13 179.0(7) . . . .
C10 C9 C14 C13 1.1(12) . . . .
C12 C13 C14 C9 0.3(13) . . . .
C11 C12 C15 O6 172.6(7) . . . .
C13 C12 C15 O6 -4.8(11) . . . .
C11 C12 C15 O5 -8.7(10) . . . .
C13 C12 C15 O5 174.0(7) . . . .
C11 C12 C15 Gd1 -71(4) . . . 2_556
C13 C12 C15 Gd1 112(4) . . . 2_556
O2 C1 O1 Gd1 4(3) . . . .
C2 C1 O1 Gd1 -177(2) . . . .
O2 Gd1 O1 C1 25(3) 2_545 . . .
O4 Gd1 O1 C1 -130(3) 2 . . .
O3 Gd1 O1 C1 103(3) 1_445 . . .
O5 Gd1 O1 C1 150(3) 2_556 . . .
O2W Gd1 O1 C1 -67(3) . . . .
O1W Gd1 O1 C1 -47(3) . . . .
O6 Gd1 O1 C1 96(3) 2_556 . . .
C15 Gd1 O1 C1 124(3) 2_556 . . .
O4 Gd1 O1 C1 -179(3) 1_445 . . .
O1 C1 O2 Gd1 -42.8(10) . . . 2_545
C2 C1 O2 Gd1 138.5(5) . . . 2_545
O4 C8 O3 Gd1 -13.2(7) . . . 1_665
C4 C8 O3 Gd1 164.5(5) . . . 1_665
O3 C8 O4 Gd1 146.1(8) . . . 2
C4 C8 O4 Gd1 -31.7(14) . . . 2
O3 C8 O4 Gd1 10.5(6) . . . 1_665
C4 C8 O4 Gd1 -167.3(5) . . . 1_665
O6 C15 O5 Gd1 6.4(7) . . . 2_556
C12 C15 O5 Gd1 -172.4(5) . . . 2_556
O5 C15 O6 Gd1 -6.2(6) . . . 2_556
C12 C15 O6 Gd1 172.6(6) . . . 2_556
C14 C9 O7 C6 149.3(7) . . . .
C10 C9 O7 C6 -32.8(9) . . . .
C5 C6 O7 C9 -55.8(8) . . . .
C7 C6 O7 C9 128.3(7) . . . .

loop_
_platon_squeeze_void_nr
_platon_squeeze_void_average_x
_platon_squeeze_void_average_y
_platon_squeeze_void_average_z
_platon_squeeze_void_volume
_platon_squeeze_void_count_electrons
1 0.500 0.944 0.500 222.4 47.2
